data_4339085
loop_
_publ_author_name
'Majumdar, Amit'
'Pal, Kuntal'
'Nagarajan, Kowliki'
'Sarkar, Sabyasachi'

_publ_section_title
;
 Desoxo molybdenum(IV) and tungsten(IV) bis(dithiolene) complexes:
 monomer-dimer interconversion involving reversible thiol bridge
 formation.
;
_journal_issue 15
_journal_name_full 'Inorganic chemistry'
_journal_page_first 6136
_journal_page_last 6147
_journal_paper_doi 10.1021/ic7006777
_journal_volume 46
_journal_year 2007
_chemical_formula_moiety 'C20 H10 Mo2 N8 S10, 2(C8 H20 N)'
_chemical_formula_sum 'C36 H50 Mo2 N10 S10'
_chemical_formula_weight 1135.44
_chemical_name_systematic 'Tetraethylammonium tetrakis(1,2-dicyanoethylenedithiolato)bis(ethanethiolato)dimolybdate'
_space_group_IT_number 14
_symmetry_cell_setting monoclinic
_symmetry_Int_Tables_number 14
_symmetry_space_group_name_Hall '-P 2ybc'
_symmetry_space_group_name_H-M 'P 1 21/c 1'
_atom_sites_solution_hydrogens geom
_atom_sites_solution_primary direct
_atom_sites_solution_secondary difmap
_audit_creation_method SHELXL-97
_cell_angle_alpha 90
_cell_angle_beta 114.375(5)
_cell_angle_gamma 90
_cell_formula_units_Z 4
_cell_length_a 19.419(5)
_cell_length_b 14.377(5)
_cell_length_c 19.308(5)
_cell_measurement_temperature 100(2)
_cell_volume 4910(2)
_computing_cell_refinement 'SAINT 6.45 ( Bruker, 2003)'
_computing_data_collection 'SMART 5.628 (Bruker, 2003)'
_computing_data_reduction 'SAINT 6.45  (Bruker, 2003)'
_computing_molecular_graphics 'Diamond 2.1e, Ortep'
_computing_structure_refinement 'SHELXL-97 (Sheldrick, 1997)'
_computing_structure_solution SIR-97
_diffrn_ambient_temperature 100(2)
_diffrn_measured_fraction_theta_full 0.993
_diffrn_measured_fraction_theta_max 0.993
_diffrn_measurement_device_type 'Bruker SMART APEX'
_diffrn_measurement_method /w-scans
_diffrn_radiation_monochromator graphite
_diffrn_radiation_probe x-ray
_diffrn_radiation_type MoK\a
_diffrn_radiation_wavelength 0.71069
_diffrn_reflns_av_R_equivalents 0.0436
_diffrn_reflns_av_sigmaI/netI 0.0564
_diffrn_reflns_limit_h_max 23
_diffrn_reflns_limit_h_min -25
_diffrn_reflns_limit_k_max 12
_diffrn_reflns_limit_k_min -19
_diffrn_reflns_limit_l_max 25
_diffrn_reflns_limit_l_min -25
_diffrn_reflns_number 32440
_diffrn_reflns_theta_full 28.33
_diffrn_reflns_theta_max 28.33
_diffrn_reflns_theta_min 2.12
_diffrn_source 'fine-focus sealed tube'
_exptl_absorpt_coefficient_mu 0.974
_exptl_absorpt_correction_T_max 0.9262
_exptl_absorpt_correction_T_min 0.8291
_exptl_absorpt_correction_type empirical
_exptl_crystal_colour purple
_exptl_crystal_density_diffrn 1.536
_exptl_crystal_density_method 'not measured'
_exptl_crystal_description block
_exptl_crystal_F_000 2320
_exptl_crystal_size_max 0.20
_exptl_crystal_size_mid 0.10
_exptl_crystal_size_min 0.08
_refine_diff_density_max 0.878
_refine_diff_density_min -0.461
_refine_diff_density_rms 0.112
_refine_ls_extinction_method none
_refine_ls_goodness_of_fit_ref 1.030
_refine_ls_hydrogen_treatment constr
_refine_ls_matrix_type full
_refine_ls_number_parameters 533
_refine_ls_number_reflns 12146
_refine_ls_number_restraints 0
_refine_ls_restrained_S_all 1.030
_refine_ls_R_factor_all 0.0553
_refine_ls_R_factor_gt 0.0414
_refine_ls_shift/su_max 0.001
_refine_ls_shift/su_mean 0.000
_refine_ls_structure_factor_coef Fsqd
_refine_ls_weighting_details 'calc w=1/[\s^2^(Fo^2^)+(0.0474P)^2^+0.4116P] where P=(Fo^2^+2Fc^2^)/3'
_refine_ls_weighting_scheme calc
_refine_ls_wR_factor_gt 0.0920
_refine_ls_wR_factor_ref 0.0979
_reflns_number_gt 9807
_reflns_number_total 12146
_reflns_threshold_expression >2sigma(I)
_cod_data_source_file ic7006777-file011.cif
_cod_data_source_block '[(Et4N)2][Mo2(mnt)4(SEt)2]'
_cod_depositor_comments
;
The following automatic conversions were performed:

'_exptl_absorpt_correction_type' value 'Empirical' changed to
'empirical' according to
/usr/data/users/saulius/automatic-downloads/retrospective/ACS/lib/dictionaries/cif_core.dic
dictionary named 'cif_core.dic' version 2.4.2 from 2011-04-26.

Automatic conversion script
Id: cif_fix_values 2281 2013-09-26 08:29:07Z andrius 
;
_cod_original_sg_symbol_H-M 'P 21/c'
_cod_database_code 4339085

loop_
_symmetry_equiv_pos_as_xyz
'x, y, z'
'-x, y+1/2, -z+1/2'
'-x, -y, -z'
'x, -y-1/2, z-1/2'

loop_
_atom_site_label
_atom_site_type_symbol
_atom_site_fract_x
_atom_site_fract_y
_atom_site_fract_z
_atom_site_U_iso_or_equiv
_atom_site_adp_type
_atom_site_occupancy
_atom_site_symmetry_multiplicity
_atom_site_calc_flag
_atom_site_refinement_flags
Mo1 Mo 0.198909(13) 0.172493(16) -0.005209(13) 0.01448(6) Uani 1 1 d .
Mo2 Mo 0.400693(14) 0.190929(17) 0.045605(13) 0.01693(7) Uani 1 1 d .
S1 S 0.10313(4) 0.27985(5) -0.07433(4) 0.02015(15) Uani 1 1 d .
S2 S 0.13831(4) 0.18025(5) 0.07860(4) 0.02248(16) Uani 1 1 d .
S3 S 0.16846(4) 0.10080(5) -0.12410(4) 0.01796(15) Uani 1 1 d .
S4 S 0.22062(4) 0.01830(5) 0.03849(4) 0.02139(16) Uani 1 1 d .
S5 S 0.28411(4) 0.27115(5) -0.03808(4) 0.01690(14) Uani 1 1 d .
S6 S 0.31255(4) 0.21326(5) 0.10728(4) 0.01717(14) Uani 1 1 d .
S7 S 0.49188(4) 0.25914(6) 0.15497(4) 0.02579(17) Uani 1 1 d .
S8 S 0.45803(4) 0.28502(6) -0.01525(4) 0.02448(17) Uani 1 1 d .
S9 S 0.43822(5) 0.05249(5) 0.11728(4) 0.02504(17) Uani 1 1 d .
S10 S 0.38025(4) 0.08846(5) -0.05545(4) 0.02118(16) Uani 1 1 d .
N1 N -0.05347(17) 0.4300(2) -0.07756(17) 0.0437(8) Uani 1 1 d .
N2 N -0.0120(2) 0.2786(3) 0.1240(2) 0.0593(10) Uani 1 1 d .
N3 N 0.14649(17) -0.11846(19) -0.22957(15) 0.0332(7) Uani 1 1 d .
N4 N 0.2163(2) -0.2305(2) -0.01148(16) 0.0441(8) Uani 1 1 d .
N5 N 0.65225(17) 0.4257(2) 0.23352(18) 0.0408(7) Uani 1 1 d .
N6 N 0.60996(19) 0.4604(2) 0.0140(2) 0.0497(9) Uani 1 1 d .
N7 N 0.43826(19) -0.2046(2) 0.11388(19) 0.0457(8) Uani 1 1 d .
N8 N 0.35282(17) -0.1544(2) -0.12222(18) 0.0399(7) Uani 1 1 d .
N9 N 0.29798(14) 0.52713(17) 0.14496(13) 0.0215(5) Uani 1 1 d .
N10 N 0.10161(14) 0.90833(17) 0.21504(14) 0.0228(5) Uani 1 1 d .
C1 C 0.05078(17) 0.3057(2) -0.02225(17) 0.0241(7) Uani 1 1 d .
C2 C -0.00767(18) 0.3746(2) -0.05271(17) 0.0288(7) Uani 1 1 d .
C3 C 0.06511(17) 0.2608(2) 0.04361(17) 0.0249(7) Uani 1 1 d .
C4 C 0.0215(2) 0.2730(3) 0.0876(2) 0.0361(8) Uani 1 1 d .
C5 C 0.17946(16) -0.0176(2) -0.10981(16) 0.0194(6) Uani 1 1 d .
C6 C 0.16169(17) -0.0756(2) -0.17599(17) 0.0232(6) Uani 1 1 d .
C7 C 0.20239(17) -0.0549(2) -0.03899(16) 0.0222(6) Uani 1 1 d .
C8 C 0.21026(19) -0.1524(2) -0.02477(17) 0.0283(7) Uani 1 1 d .
C9 C 0.27088(17) 0.2749(2) -0.13684(15) 0.0229(6) Uani 1 1 d .
H9A H 0.3108 0.3123 -0.1406 0.027 Uiso 1 1 calc R
H9B H 0.2757 0.2123 -0.1532 0.027 Uiso 1 1 calc R
C10 C 0.19542(19) 0.3142(2) -0.19004(18) 0.0310(8) Uani 1 1 d .
H10A H 0.1560 0.2710 -0.1948 0.047 Uiso 1 1 calc R
H10B H 0.1955 0.3246 -0.2391 0.047 Uiso 1 1 calc R
H10C H 0.1867 0.3720 -0.1701 0.047 Uiso 1 1 calc R
C11 C 0.32784(17) 0.1431(2) 0.19147(15) 0.0225(6) Uani 1 1 d .
H11A H 0.2825 0.1444 0.2009 0.027 Uiso 1 1 calc R
H11B H 0.3370 0.0791 0.1819 0.027 Uiso 1 1 calc R
C12 C 0.39395(19) 0.1778(2) 0.26131(16) 0.0319(8) Uani 1 1 d .
H12A H 0.4393 0.1743 0.2530 0.048 Uiso 1 1 calc R
H12B H 0.3994 0.1400 0.3042 0.048 Uiso 1 1 calc R
H12C H 0.3851 0.2412 0.2710 0.048 Uiso 1 1 calc R
C13 C 0.39355(17) -0.0248(2) -0.02065(17) 0.0230(6) Uani 1 1 d .
C14 C 0.37304(17) -0.0983(2) -0.07635(18) 0.0263(7) Uani 1 1 d .
C15 C 0.41966(17) -0.0405(2) 0.05501(17) 0.0249(7) Uani 1 1 d .
C16 C 0.4305(2) -0.1321(2) 0.08683(19) 0.0319(8) Uani 1 1 d .
C17 C 0.54441(17) 0.3365(2) 0.12759(18) 0.0250(7) Uani 1 1 d .
C18 C 0.60466(19) 0.3855(2) 0.18683(19) 0.0307(7) Uani 1 1 d .
C19 C 0.52966(17) 0.3477(2) 0.05388(19) 0.0266(7) Uani 1 1 d .
C20 C 0.57385(19) 0.4105(2) 0.03056(19) 0.0336(8) Uani 1 1 d .
C21 C 0.24239(19) 0.5161(2) 0.18125(18) 0.0303(7) Uani 1 1 d .
H21A H 0.2629 0.5473 0.2302 0.036 Uiso 1 1 calc R
H21B H 0.1958 0.5476 0.1496 0.036 Uiso 1 1 calc R
C22 C 0.2237(2) 0.4166(3) 0.1931(2) 0.0488(10) Uani 1 1 d .
H22A H 0.2013 0.3855 0.1449 0.073 Uiso 1 1 calc R
H22B H 0.1887 0.4165 0.2167 0.073 Uiso 1 1 calc R
H22C H 0.2691 0.3848 0.2253 0.073 Uiso 1 1 calc R
C23 C 0.27317(18) 0.4727(2) 0.07147(16) 0.0255(7) Uani 1 1 d .
H23A H 0.3112 0.4798 0.0515 0.031 Uiso 1 1 calc R
H23B H 0.2710 0.4073 0.0827 0.031 Uiso 1 1 calc R
C24 C 0.19738(19) 0.5010(2) 0.01043(18) 0.0334(8) Uani 1 1 d .
H24A H 0.1595 0.4973 0.0302 0.050 Uiso 1 1 calc R
H24B H 0.1842 0.4600 -0.0324 0.050 Uiso 1 1 calc R
H24C H 0.2003 0.5637 -0.0053 0.050 Uiso 1 1 calc R
C25 C 0.30152(19) 0.6293(2) 0.12724(18) 0.0298(7) Uani 1 1 d .
H25A H 0.3332 0.6356 0.0996 0.036 Uiso 1 1 calc R
H25B H 0.2511 0.6494 0.0936 0.036 Uiso 1 1 calc R
C26 C 0.3309(2) 0.6937(3) 0.1940(2) 0.0491(10) Uani 1 1 d .
H26A H 0.2982 0.6916 0.2201 0.074 Uiso 1 1 calc R
H26B H 0.3324 0.7559 0.1768 0.074 Uiso 1 1 calc R
H26C H 0.3809 0.6748 0.2281 0.074 Uiso 1 1 calc R
C27 C 0.3744(2) 0.4911(3) 0.19998(19) 0.0409(9) Uani 1 1 d .
H27A H 0.3706 0.4245 0.2056 0.049 Uiso 1 1 calc R
H27B H 0.3867 0.5192 0.2493 0.049 Uiso 1 1 calc R
C28 C 0.4389(2) 0.5100(3) 0.1765(2) 0.0498(11) Uani 1 1 d .
H28A H 0.4272 0.4831 0.1274 0.075 Uiso 1 1 calc R
H28B H 0.4846 0.4829 0.2131 0.075 Uiso 1 1 calc R
H28C H 0.4456 0.5759 0.1742 0.075 Uiso 1 1 calc R
C29 C 0.09715(19) 0.8207(2) 0.17003(19) 0.0284(7) Uani 1 1 d .
H29A H 0.0452 0.8121 0.1337 0.034 Uiso 1 1 calc R
H29B H 0.1105 0.7682 0.2046 0.034 Uiso 1 1 calc R
C30 C 0.1474(2) 0.8198(3) 0.1273(3) 0.0488(11) Uani 1 1 d .
H30A H 0.1303 0.8661 0.0880 0.073 Uiso 1 1 calc R
H30B H 0.1452 0.7596 0.1050 0.073 Uiso 1 1 calc R
H30C H 0.1986 0.8331 0.1619 0.073 Uiso 1 1 calc R
C31 C 0.18052(18) 0.9222(2) 0.27711(19) 0.0333(8) Uani 1 1 d .
H31A H 0.2151 0.9328 0.2533 0.040 Uiso 1 1 calc R
H31B H 0.1804 0.9779 0.3055 0.040 Uiso 1 1 calc R
C32 C 0.2102(2) 0.8423(3) 0.3324(2) 0.0418(9) Uani 1 1 d .
H32A H 0.1754 0.8293 0.3549 0.063 Uiso 1 1 calc R
H32B H 0.2585 0.8587 0.3715 0.063 Uiso 1 1 calc R
H32C H 0.2155 0.7882 0.3059 0.063 Uiso 1 1 calc R
C33 C 0.08479(18) 0.9933(2) 0.16432(18) 0.0276(7) Uani 1 1 d .
H33A H 0.0903 1.0482 0.1954 0.033 Uiso 1 1 calc R
H33B H 0.1223 0.9972 0.1433 0.033 Uiso 1 1 calc R
C34 C 0.00757(19) 0.9950(2) 0.09985(18) 0.0339(8) Uani 1 1 d .
H34A H 0.0017 0.9418 0.0679 0.051 Uiso 1 1 calc R
H34B H 0.0019 1.0507 0.0707 0.051 Uiso 1 1 calc R
H34C H -0.0302 0.9934 0.1199 0.051 Uiso 1 1 calc R
C35 C 0.04354(18) 0.8971(2) 0.24865(17) 0.0283(7) Uani 1 1 d .
H35A H -0.0053 0.8852 0.2074 0.034 Uiso 1 1 calc R
H35B H 0.0569 0.8426 0.2812 0.034 Uiso 1 1 calc R
C36 C 0.0356(2) 0.9785(3) 0.2941(2) 0.0448(10) Uani 1 1 d .
H36A H 0.0823 0.9879 0.3378 0.067 Uiso 1 1 calc R
H36B H -0.0040 0.9660 0.3103 0.067 Uiso 1 1 calc R
H36C H 0.0234 1.0335 0.2631 0.067 Uiso 1 1 calc R

loop_
_atom_site_aniso_label
_atom_site_aniso_U_11
_atom_site_aniso_U_22
_atom_site_aniso_U_33
_atom_site_aniso_U_23
_atom_site_aniso_U_13
_atom_site_aniso_U_12
Mo1 0.01579(13) 0.01483(12) 0.01532(11) -0.00021(9) 0.00892(10) 0.00034(9)
Mo2 0.01469(13) 0.02044(14) 0.01732(12) 0.00025(9) 0.00826(10) 0.00217(9)
S1 0.0168(4) 0.0233(4) 0.0220(3) -0.0012(3) 0.0096(3) 0.0039(3)
S2 0.0247(4) 0.0262(4) 0.0229(4) -0.0007(3) 0.0163(3) -0.0012(3)
S3 0.0210(4) 0.0173(4) 0.0168(3) -0.0001(3) 0.0090(3) 0.0022(3)
S4 0.0306(4) 0.0177(4) 0.0179(3) 0.0010(3) 0.0120(3) 0.0004(3)
S5 0.0171(3) 0.0179(4) 0.0187(3) 0.0026(3) 0.0104(3) 0.0017(3)
S6 0.0175(4) 0.0198(4) 0.0163(3) 0.0003(3) 0.0090(3) 0.0009(3)
S7 0.0196(4) 0.0365(5) 0.0220(4) -0.0039(3) 0.0093(3) -0.0047(3)
S8 0.0197(4) 0.0312(4) 0.0252(4) 0.0026(3) 0.0120(3) -0.0008(3)
S9 0.0279(4) 0.0270(4) 0.0201(3) 0.0036(3) 0.0098(3) 0.0093(3)
S10 0.0230(4) 0.0232(4) 0.0187(3) 0.0007(3) 0.0099(3) 0.0061(3)
N1 0.0302(17) 0.056(2) 0.0394(17) -0.0084(15) 0.0087(15) 0.0195(15)
N2 0.059(2) 0.081(3) 0.062(2) -0.017(2) 0.048(2) 0.000(2)
N3 0.0501(19) 0.0263(15) 0.0243(13) -0.0023(12) 0.0163(14) 0.0026(13)
N4 0.078(3) 0.0234(16) 0.0355(16) 0.0025(13) 0.0279(18) 0.0085(15)
N5 0.0298(17) 0.0423(19) 0.0505(19) -0.0152(15) 0.0169(16) -0.0067(14)
N6 0.042(2) 0.054(2) 0.059(2) 0.0059(17) 0.0258(18) -0.0119(16)
N7 0.056(2) 0.0373(18) 0.056(2) 0.0148(16) 0.0363(19) 0.0176(16)
N8 0.0374(18) 0.0359(18) 0.0445(18) -0.0119(14) 0.0152(15) 0.0049(14)
N9 0.0199(13) 0.0263(14) 0.0188(12) -0.0016(10) 0.0085(11) 0.0040(10)
N10 0.0229(14) 0.0196(13) 0.0256(13) -0.0002(10) 0.0099(11) -0.0020(10)
C1 0.0176(15) 0.0273(17) 0.0281(16) -0.0121(13) 0.0100(13) -0.0022(12)
C2 0.0217(17) 0.0371(19) 0.0266(16) -0.0133(14) 0.0089(14) 0.0019(14)
C3 0.0196(15) 0.0308(18) 0.0282(16) -0.0118(13) 0.0138(14) -0.0037(13)
C4 0.033(2) 0.041(2) 0.0406(19) -0.0111(16) 0.0222(17) 0.0004(16)
C5 0.0167(15) 0.0202(15) 0.0228(14) -0.0023(12) 0.0094(12) 0.0004(11)
C6 0.0268(17) 0.0196(15) 0.0237(15) 0.0009(12) 0.0108(14) 0.0018(12)
C7 0.0277(17) 0.0191(15) 0.0240(14) -0.0015(12) 0.0149(14) 0.0016(12)
C8 0.040(2) 0.0247(17) 0.0220(15) -0.0006(13) 0.0144(15) 0.0032(14)
C9 0.0234(16) 0.0316(17) 0.0181(13) 0.0076(12) 0.0132(13) 0.0058(13)
C10 0.0328(19) 0.037(2) 0.0260(16) 0.0119(14) 0.0149(15) 0.0103(15)
C11 0.0242(16) 0.0301(17) 0.0167(13) 0.0056(12) 0.0118(13) 0.0036(13)
C12 0.0292(18) 0.049(2) 0.0158(14) 0.0017(14) 0.0080(14) 0.0045(15)
C13 0.0215(16) 0.0209(16) 0.0287(15) -0.0003(12) 0.0126(14) 0.0053(12)
C14 0.0220(17) 0.0264(17) 0.0323(17) 0.0022(14) 0.0131(14) 0.0078(13)
C15 0.0230(16) 0.0254(17) 0.0289(16) 0.0037(13) 0.0134(14) 0.0070(13)
C16 0.038(2) 0.0318(19) 0.0353(18) 0.0078(15) 0.0240(16) 0.0126(15)
C17 0.0166(15) 0.0273(17) 0.0325(16) -0.0036(13) 0.0114(14) 0.0002(12)
C18 0.0249(18) 0.0314(18) 0.0398(19) -0.0052(15) 0.0174(16) -0.0006(14)
C19 0.0185(16) 0.0285(17) 0.0376(17) -0.0004(14) 0.0163(14) 0.0016(12)
C20 0.0259(18) 0.038(2) 0.0390(19) 0.0039(16) 0.0156(16) -0.0008(15)
C21 0.0317(19) 0.037(2) 0.0291(16) 0.0001(14) 0.0193(15) 0.0021(14)
C22 0.069(3) 0.044(2) 0.051(2) 0.0049(19) 0.042(2) -0.004(2)
C23 0.0311(18) 0.0242(16) 0.0242(15) -0.0041(13) 0.0143(14) -0.0038(13)
C24 0.0309(19) 0.038(2) 0.0268(16) -0.0056(15) 0.0070(15) -0.0045(15)
C25 0.0315(19) 0.0245(17) 0.0355(17) -0.0062(14) 0.0159(16) -0.0052(14)
C26 0.048(3) 0.046(2) 0.051(2) -0.0200(19) 0.017(2) -0.0118(19)
C27 0.030(2) 0.062(3) 0.0280(17) 0.0040(17) 0.0091(16) 0.0150(17)
C28 0.0219(19) 0.082(3) 0.039(2) -0.013(2) 0.0056(17) 0.0119(19)
C29 0.0325(19) 0.0204(16) 0.0346(17) -0.0029(13) 0.0163(16) -0.0065(13)
C30 0.059(3) 0.039(2) 0.068(3) -0.0082(19) 0.045(2) -0.0033(19)
C31 0.0237(18) 0.0275(18) 0.0393(19) 0.0010(15) 0.0037(16) -0.0032(14)
C32 0.032(2) 0.040(2) 0.039(2) 0.0109(16) 0.0001(17) -0.0032(16)
C33 0.0267(17) 0.0230(16) 0.0341(17) 0.0071(13) 0.0135(15) -0.0005(13)
C34 0.0319(19) 0.038(2) 0.0277(16) 0.0089(14) 0.0077(15) -0.0069(15)
C35 0.0249(17) 0.0377(19) 0.0242(15) 0.0028(14) 0.0121(14) -0.0046(14)
C36 0.049(3) 0.051(3) 0.039(2) -0.0058(18) 0.023(2) 0.0061(19)

loop_
_atom_type_symbol
_atom_type_description
_atom_type_scat_dispersion_real
_atom_type_scat_dispersion_imag
_atom_type_scat_source
C C 0.0033 0.0016 'International Tables Vol C Tables 4.2.6.8 and 6.1.1.4'
H H 0.0000 0.0000 'International Tables Vol C Tables 4.2.6.8 and 6.1.1.4'
N N 0.0061 0.0033 'International Tables Vol C Tables 4.2.6.8 and 6.1.1.4'
S S 0.1246 0.1234 'International Tables Vol C Tables 4.2.6.8 and 6.1.1.4'
Mo Mo -1.6832 0.6857 'International Tables Vol C Tables 4.2.6.8 and 6.1.1.4'

loop_
_geom_angle_atom_site_label_1
_geom_angle_atom_site_label_2
_geom_angle_atom_site_label_3
_geom_angle
S4 Mo1 S3 82.70(3)
S4 Mo1 S1 143.45(3)
S3 Mo1 S1 85.00(3)
S4 Mo1 S2 82.23(3)
S3 Mo1 S2 133.74(3)
S1 Mo1 S2 81.81(3)
S4 Mo1 S6 86.83(3)
S3 Mo1 S6 137.86(3)
S1 Mo1 S6 123.87(3)
S2 Mo1 S6 84.40(3)
S4 Mo1 S5 126.78(3)
S3 Mo1 S5 85.74(3)
S1 Mo1 S5 86.21(3)
S2 Mo1 S5 136.82(3)
S6 Mo1 S5 68.49(3)
S7 Mo2 S10 145.09(3)
S7 Mo2 S8 82.63(3)
S10 Mo2 S8 84.15(3)
S7 Mo2 S9 83.61(4)
S10 Mo2 S9 82.15(3)
S8 Mo2 S9 133.04(3)
S7 Mo2 S5 123.04(3)
S10 Mo2 S5 87.37(3)
S8 Mo2 S5 84.22(3)
S9 Mo2 S5 139.31(3)
S7 Mo2 S6 85.84(3)
S10 Mo2 S6 124.64(3)
S8 Mo2 S6 136.83(3)
S9 Mo2 S6 86.27(3)
S5 Mo2 S6 67.89(3)
C1 S1 Mo1 108.97(11)
C3 S2 Mo1 108.87(10)
C5 S3 Mo1 108.13(10)
C7 S4 Mo1 108.60(10)
C9 S5 Mo1 118.05(11)
C9 S5 Mo2 113.36(10)
Mo1 S5 Mo2 95.46(3)
C11 S6 Mo1 114.40(10)
C11 S6 Mo2 117.68(10)
Mo1 S6 Mo2 95.24(3)
C17 S7 Mo2 108.38(11)
C19 S8 Mo2 108.03(11)
C15 S9 Mo2 108.56(11)
C13 S10 Mo2 108.64(10)
C23 N9 C25 108.4(2)
C23 N9 C27 108.7(2)
C25 N9 C27 111.5(3)
C23 N9 C21 111.5(2)
C25 N9 C21 108.2(2)
C27 N9 C21 108.5(2)
C29 N10 C33 110.8(2)
C29 N10 C31 111.3(2)
C33 N10 C31 106.4(2)
C29 N10 C35 106.2(2)
C33 N10 C35 111.1(2)
C31 N10 C35 111.1(2)
C3 C1 C2 122.5(3)
C3 C1 S1 120.0(2)
C2 C1 S1 117.5(2)
N1 C2 C1 178.8(4)
C1 C3 C4 123.8(3)
C1 C3 S2 120.2(2)
C4 C3 S2 116.0(2)
N2 C4 C3 176.7(4)
C7 C5 C6 121.5(3)
C7 C5 S3 121.1(2)
C6 C5 S3 117.4(2)
N3 C6 C5 177.6(3)
C5 C7 C8 123.1(3)
C5 C7 S4 119.5(2)
C8 C7 S4 117.5(2)
N4 C8 C7 178.1(3)
C10 C9 S5 113.7(2)
C10 C9 H9A 108.8
S5 C9 H9A 108.8
C10 C9 H9B 108.8
S5 C9 H9B 108.8
H9A C9 H9B 107.7
C9 C10 H10A 109.5
C9 C10 H10B 109.5
H10A C10 H10B 109.5
C9 C10 H10C 109.5
H10A C10 H10C 109.5
H10B C10 H10C 109.5
C12 C11 S6 112.1(2)
C12 C11 H11A 109.2
S6 C11 H11A 109.2
C12 C11 H11B 109.2
S6 C11 H11B 109.2
H11A C11 H11B 107.9
C11 C12 H12A 109.5
C11 C12 H12B 109.5
H12A C12 H12B 109.5
C11 C12 H12C 109.5
H12A C12 H12C 109.5
H12B C12 H12C 109.5
C15 C13 C14 123.2(3)
C15 C13 S10 120.2(2)
C14 C13 S10 116.5(2)
N8 C14 C13 176.1(4)
C13 C15 C16 122.7(3)
C13 C15 S9 119.8(2)
C16 C15 S9 117.4(2)
N7 C16 C15 177.9(3)
C19 C17 C18 122.2(3)
C19 C17 S7 120.4(2)
C18 C17 S7 117.4(2)
N5 C18 C17 179.0(4)
C17 C19 C20 120.9(3)
C17 C19 S8 120.5(2)
C20 C19 S8 118.6(2)
N6 C20 C19 178.3(4)
C22 C21 N9 115.4(3)
C22 C21 H21A 108.4
N9 C21 H21A 108.4
C22 C21 H21B 108.4
N9 C21 H21B 108.4
H21A C21 H21B 107.5
C21 C22 H22A 109.5
C21 C22 H22B 109.5
H22A C22 H22B 109.5
C21 C22 H22C 109.5
H22A C22 H22C 109.5
H22B C22 H22C 109.5
C24 C23 N9 114.9(3)
C24 C23 H23A 108.5
N9 C23 H23A 108.5
C24 C23 H23B 108.5
N9 C23 H23B 108.5
H23A C23 H23B 107.5
C23 C24 H24A 109.5
C23 C24 H24B 109.5
H24A C24 H24B 109.5
C23 C24 H24C 109.5
H24A C24 H24C 109.5
H24B C24 H24C 109.5
C26 C25 N9 116.2(3)
C26 C25 H25A 108.2
N9 C25 H25A 108.2
C26 C25 H25B 108.2
N9 C25 H25B 108.2
H25A C25 H25B 107.4
C25 C26 H26A 109.5
C25 C26 H26B 109.5
H26A C26 H26B 109.5
C25 C26 H26C 109.5
H26A C26 H26C 109.5
H26B C26 H26C 109.5
N9 C27 C28 114.7(3)
N9 C27 H27A 108.6
C28 C27 H27A 108.6
N9 C27 H27B 108.6
C28 C27 H27B 108.6
H27A C27 H27B 107.6
C27 C28 H28A 109.5
C27 C28 H28B 109.5
H28A C28 H28B 109.5
C27 C28 H28C 109.5
H28A C28 H28C 109.5
H28B C28 H28C 109.5
N10 C29 C30 115.0(3)
N10 C29 H29A 108.5
C30 C29 H29A 108.5
N10 C29 H29B 108.5
C30 C29 H29B 108.5
H29A C29 H29B 107.5
C29 C30 H30A 109.5
C29 C30 H30B 109.5
H30A C30 H30B 109.5
C29 C30 H30C 109.5
H30A C30 H30C 109.5
H30B C30 H30C 109.5
C32 C31 N10 115.1(3)
C32 C31 H31A 108.5
N10 C31 H31A 108.5
C32 C31 H31B 108.5
N10 C31 H31B 108.5
H31A C31 H31B 107.5
C31 C32 H32A 109.5
C31 C32 H32B 109.5
H32A C32 H32B 109.5
C31 C32 H32C 109.5
H32A C32 H32C 109.5
H32B C32 H32C 109.5
C34 C33 N10 115.0(3)
C34 C33 H33A 108.5
N10 C33 H33A 108.5
C34 C33 H33B 108.5
N10 C33 H33B 108.5
H33A C33 H33B 107.5
C33 C34 H34A 109.5
C33 C34 H34B 109.5
H34A C34 H34B 109.5
C33 C34 H34C 109.5
H34A C34 H34C 109.5
H34B C34 H34C 109.5
C36 C35 N10 115.9(3)
C36 C35 H35A 108.3
N10 C35 H35A 108.3
C36 C35 H35B 108.3
N10 C35 H35B 108.3
H35A C35 H35B 107.4
C35 C36 H36A 109.5
C35 C36 H36B 109.5
H36A C36 H36B 109.5
C35 C36 H36C 109.5
H36A C36 H36C 109.5
H36B C36 H36C 109.5

loop_
_geom_bond_atom_site_label_1
_geom_bond_atom_site_label_2
_geom_bond_distance
Mo1 S4 2.3475(11)
Mo1 S3 2.3582(9)
Mo1 S1 2.3609(9)
Mo1 S2 2.3639(8)
Mo1 S6 2.4443(9)
Mo1 S5 2.4533(8)
Mo2 S7 2.3388(9)
Mo2 S10 2.3444(9)
Mo2 S8 2.3516(9)
Mo2 S9 2.3612(10)
Mo2 S5 2.4591(9)
Mo2 S6 2.4766(8)
S1 C1 1.740(3)
S2 C3 1.739(3)
S3 C5 1.724(3)
S4 C7 1.742(3)
S5 C9 1.817(3)
S6 C11 1.830(3)
S7 C17 1.733(3)
S8 C19 1.731(3)
S9 C15 1.734(3)
S10 C13 1.740(3)
N1 C2 1.142(4)
N2 C4 1.141(4)
N3 C6 1.134(4)
N4 C8 1.147(4)
N5 C18 1.146(4)
N6 C20 1.138(4)
N7 C16 1.147(4)
N8 C14 1.141(4)
N9 C23 1.515(4)
N9 C25 1.516(4)
N9 C27 1.516(4)
N9 C21 1.518(4)
N10 C29 1.512(4)
N10 C33 1.515(4)
N10 C31 1.519(4)
N10 C35 1.524(4)
C1 C3 1.349(4)
C1 C2 1.437(4)
C3 C4 1.437(4)
C5 C7 1.361(4)
C5 C6 1.443(4)
C7 C8 1.425(4)
C9 C10 1.510(4)
C9 H9A 0.9700
C9 H9B 0.9700
C10 H10A 0.9600
C10 H10B 0.9600
C10 H10C 0.9600
C11 C12 1.512(4)
C11 H11A 0.9700
C11 H11B 0.9700
C12 H12A 0.9600
C12 H12B 0.9600
C12 H12C 0.9600
C13 C15 1.353(4)
C13 C14 1.442(4)
C15 C16 1.432(4)
C17 C19 1.340(4)
C17 C18 1.438(4)
C19 C20 1.441(4)
C21 C22 1.516(5)
C21 H21A 0.9700
C21 H21B 0.9700
C22 H22A 0.9600
C22 H22B 0.9600
C22 H22C 0.9600
C23 C24 1.513(4)
C23 H23A 0.9700
C23 H23B 0.9700
C24 H24A 0.9600
C24 H24B 0.9600
C24 H24C 0.9600
C25 C26 1.496(5)
C25 H25A 0.9700
C25 H25B 0.9700
C26 H26A 0.9600
C26 H26B 0.9600
C26 H26C 0.9600
C27 C28 1.523(5)
C27 H27A 0.9700
C27 H27B 0.9700
C28 H28A 0.9600
C28 H28B 0.9600
C28 H28C 0.9600
C29 C30 1.516(4)
C29 H29A 0.9700
C29 H29B 0.9700
C30 H30A 0.9600
C30 H30B 0.9600
C30 H30C 0.9600
C31 C32 1.511(5)
C31 H31A 0.9700
C31 H31B 0.9700
C32 H32A 0.9600
C32 H32B 0.9600
C32 H32C 0.9600
C33 C34 1.503(4)
C33 H33A 0.9700
C33 H33B 0.9700
C34 H34A 0.9600
C34 H34B 0.9600
C34 H34C 0.9600
C35 C36 1.508(5)
C35 H35A 0.9700
C35 H35B 0.9700
C36 H36A 0.9600
C36 H36B 0.9600
C36 H36C 0.9600
